data_1527831
loop_
_publ_author_name
'Milligan, W.O.'
'McAtee, J.L.'

_publ_section_title
;
 Crystal structure of gamma Al O O H and gamma Sc O O H
;
_journal_name_full 'Journal of Physical Chemistry'
_journal_page_first 273
_journal_page_last 277
_journal_volume 60
_journal_year 1956
_chemical_formula_sum 'H O2 Sc'
_chemical_name_systematic 'Sc O (O H)'
_space_group_IT_number 63
_symmetry_space_group_name_Hall '-C 2c 2'
_symmetry_space_group_name_H-M 'C m c m'
_cell_angle_alpha 90
_cell_angle_beta 90
_cell_angle_gamma 90
_cell_formula_units_Z 4
_cell_length_a 3.24
_cell_length_b 13.01
_cell_length_c 4.01
_cell_volume 169.031
_citation_journal_id_ASTM JPCHAX
_cod_data_source_file Milligan_JPCHAX_1956_1618.cif
_cod_data_source_block H1O2Sc1
_cod_original_cell_volume 169.0311
_cod_original_formula_sum 'H1 O2 Sc1'
_cod_database_code 1527831

loop_
_symmetry_equiv_pos_as_xyz
x,y,z
-x,-y,z+1/2
x,-y,-z
-x,y,-z+1/2
-x,-y,-z
x,y,-z-1/2
-x,y,z
x,-y,z-1/2
x+1/2,y+1/2,z
-x+1/2,-y+1/2,z+1/2
x+1/2,-y+1/2,-z
-x+1/2,y+1/2,-z+1/2
-x+1/2,-y+1/2,-z
x+1/2,y+1/2,-z-1/2
-x+1/2,y+1/2,z
x+1/2,-y+1/2,z-1/2

loop_
_atom_site_label
_atom_site_type_symbol
_atom_site_fract_x
_atom_site_fract_y
_atom_site_fract_z
_atom_site_occupancy
_atom_site_U_iso_or_equiv
Sc1 Sc+3 0 -0.334 0.25 1 0.0
O2 O-2 0 0.066 0.25 1 0.0
O1 O-2 0 0.266 0.25 1 0.0
